data_4062073
_journal_name_full Organometallics
_journal_year 2003
_chemical_formula_sum 'C33 H31 I O P2 Pd'
_chemical_formula_weight 738.82
_space_group_IT_number 2
_symmetry_cell_setting triclinic
_symmetry_space_group_name_Hall '-P 1'
_symmetry_space_group_name_H-M 'P -1'
_cell_angle_alpha 81.340(4)
_cell_angle_beta 80.800(4)
_cell_angle_gamma 68.620(4)
_cell_formula_units_Z 2
_cell_length_a 9.836(2)
_cell_length_b 11.496(3)
_cell_length_c 14.168(3)
_cell_measurement_temperature 173(2)
_cell_volume 1465.2(6)
_diffrn_ambient_temperature 173(2)
_exptl_crystal_density_diffrn 1.675
_cod_depositor_comments
;
The following automatic conversions were performed:
'_symmetry_cell_setting' value 'Triclinic' changed to 'triclinic'
according to '/home/saulius/struct/CIF-dictionaries/cif_core.dic'
dictionary named 'cif_core.dic' version 2.4.1 from 2010-06-29.

Automatic conversion script
Id: cif_fix_enum 1527 2010-12-29 10:47:43Z saulius 
;
_cod_database_code 4062073

loop_
_symmetry_equiv_pos_as_xyz
'x, y, z'
'-x, -y, -z'

loop_
_atom_site_label
_atom_site_type_symbol
_atom_site_fract_x
_atom_site_fract_y
_atom_site_fract_z
_atom_site_U_iso_or_equiv
_atom_site_adp_type
_atom_site_occupancy
_atom_site_symmetry_multiplicity
_atom_site_calc_flag
_atom_site_refinement_flags
_atom_site_disorder_assembly
_atom_site_disorder_group
Pd1 Pd 0.19168(7) 0.10047(6) 0.25109(5) 0.02385(18) Uani 1 1 d . . .
I1 I 0.26930(7) 0.29163(5) 0.27739(5) 0.03204(19) Uani 1 1 d . . .
P1 P 0.1623(3) -0.07193(18) 0.21643(16) 0.0222(5) Uani 1 1 d . . .
P2 P -0.0470(3) 0.2108(2) 0.20713(16) 0.0245(5) Uani 1 1 d . . .
O1 O 0.3329(9) -0.0382(7) 0.4342(5) 0.055(2) Uani 1 1 d . . .
C1 C 0.0540(8) -0.1233(4) 0.4048(4) 0.046(3) Uani 1 1 d G . .
H1A H 0.0500 -0.0415 0.4130 0.055 Uiso 1 1 calc R . .
C2 C -0.0003(9) -0.1929(6) 0.4799(3) 0.061(4) Uani 1 1 d G . .
H2A H -0.0414 -0.1588 0.5394 0.074 Uiso 1 1 calc R . .
C3 C 0.0056(8) -0.3125(5) 0.4680(4) 0.043(3) Uani 1 1 d G . .
H3A H -0.0315 -0.3602 0.5193 0.052 Uiso 1 1 calc R . .
C4 C 0.0658(8) -0.3625(4) 0.3810(4) 0.037(2) Uani 1 1 d G . .
H4A H 0.0698 -0.4443 0.3728 0.044 Uiso 1 1 calc R . .
C5 C 0.1201(7) -0.2929(5) 0.3059(3) 0.035(2) Uani 1 1 d G . .
H5A H 0.1612 -0.3270 0.2464 0.042 Uiso 1 1 calc R . .
C6 C 0.1142(7) -0.1732(5) 0.3178(3) 0.0269(19) Uani 1 1 d G . .
C7 C 0.4106(6) -0.2834(5) 0.1771(3) 0.037(2) Uani 1 1 d G . .
H7A H 0.4003 -0.3089 0.2440 0.044 Uiso 1 1 calc R . .
C8 C 0.5262(6) -0.3567(5) 0.1171(4) 0.042(2) Uani 1 1 d G . .
H8A H 0.5950 -0.4323 0.1431 0.050 Uiso 1 1 calc R . .
C9 C 0.5412(6) -0.3194(5) 0.0192(4) 0.042(2) Uani 1 1 d G . .
H9A H 0.6203 -0.3695 -0.0218 0.050 Uiso 1 1 calc R . .
C10 C 0.4407(7) -0.2088(6) -0.0188(3) 0.035(2) Uani 1 1 d G . .
H10A H 0.4509 -0.1833 -0.0857 0.042 Uiso 1 1 calc R . .
C11 C 0.3250(6) -0.1355(4) 0.0411(4) 0.031(2) Uani 1 1 d G . .
H11A H 0.2563 -0.0599 0.0152 0.037 Uiso 1 1 calc R . .
C12 C 0.3100(6) -0.1728(5) 0.1391(4) 0.0252(18) Uani 1 1 d G . .
C13 C 0.0010(9) -0.0199(8) 0.1498(6) 0.0246(18) Uani 1 1 d . . .
H13A H 0.0281 0.0090 0.0824 0.029 Uiso 1 1 calc R . .
H13B H -0.0327 -0.0911 0.1493 0.029 Uiso 1 1 calc R . .
C14 C -0.1231(9) 0.0873(7) 0.1970(6) 0.0226(18) Uani 1 1 d . . .
H14A H -0.1594 0.0563 0.2615 0.027 Uiso 1 1 calc R . .
H14B H -0.2059 0.1218 0.1574 0.027 Uiso 1 1 calc R . .
C15 C 0.0887(5) 0.2914(6) 0.0343(4) 0.034(2) Uani 1 1 d G . .
H15A H 0.1767 0.2553 0.0641 0.041 Uiso 1 1 calc R . .
C16 C 0.0918(6) 0.3483(6) -0.0594(4) 0.043(3) Uani 1 1 d G . .
H16A H 0.1820 0.3511 -0.0937 0.052 Uiso 1 1 calc R . .
C17 C -0.0371(7) 0.4012(6) -0.1029(3) 0.038(2) Uani 1 1 d G . .
H17A H -0.0349 0.4400 -0.1670 0.046 Uiso 1 1 calc R . .
C18 C -0.1690(6) 0.3971(5) -0.0528(4) 0.037(2) Uani 1 1 d G . .
H18A H -0.2571 0.4332 -0.0826 0.044 Uiso 1 1 calc R . .
C19 C -0.1722(5) 0.3402(5) 0.0409(4) 0.0284(19) Uani 1 1 d G . .
H19A H -0.2624 0.3374 0.0752 0.034 Uiso 1 1 calc R . .
C20 C -0.0433(6) 0.2873(5) 0.0845(3) 0.0271(19) Uani 1 1 d G . .
C21 C -0.1576(5) 0.4192(5) 0.3073(5) 0.039(2) Uani 1 1 d G . .
H21A H -0.0596 0.4186 0.2952 0.047 Uiso 1 1 calc R . .
C22 C -0.2650(7) 0.5118(5) 0.3579(5) 0.039(2) Uani 1 1 d G . .
H22A H -0.2403 0.5746 0.3804 0.047 Uiso 1 1 calc R . .
C23 C -0.4084(6) 0.5127(5) 0.3756(4) 0.035(2) Uani 1 1 d G . .
H23A H -0.4818 0.5760 0.4102 0.042 Uiso 1 1 calc R . .
C24 C -0.4446(5) 0.4209(6) 0.3427(5) 0.045(3) Uani 1 1 d G . .
H24A H -0.5426 0.4214 0.3548 0.055 Uiso 1 1 calc R . .
C25 C -0.3372(6) 0.3282(5) 0.2921(4) 0.038(2) Uani 1 1 d G . .
H25A H -0.3619 0.2655 0.2696 0.046 Uiso 1 1 calc R . .
C26 C -0.1937(6) 0.3274(4) 0.2743(4) 0.0259(18) Uani 1 1 d G . .
C27 C 0.4434(8) -0.0624(6) 0.3615(5) 0.054(3) Uani 1 1 d G . .
C28 C 0.5885(10) -0.1323(6) 0.3757(5) 0.067(4) Uani 1 1 d G . .
H28A H 0.6138 -0.1646 0.4388 0.081 Uiso 1 1 calc R . .
C29 C 0.6967(7) -0.1550(6) 0.2977(7) 0.073(5) Uani 1 1 d G . .
H29A H 0.7959 -0.2028 0.3074 0.088 Uiso 1 1 calc R . .
C30 C 0.6598(7) -0.1078(6) 0.2053(6) 0.069(4) Uani 1 1 d G . .
H30A H 0.7337 -0.1234 0.1520 0.083 Uiso 1 1 calc R . .
C31 C 0.5146(8) -0.0379(6) 0.1911(4) 0.036(2) Uani 1 1 d G . .
H31A H 0.4894 -0.0056 0.1280 0.043 Uiso 1 1 calc R . .
C32 C 0.4064(6) -0.0152(5) 0.2691(5) 0.044(3) Uani 1 1 d G . .
C33 C 0.367(2) -0.1155(12) 0.5215(10) 0.091(6) Uani 1 1 d . . .
H33A H 0.2819 -0.0918 0.5703 0.136 Uiso 1 1 calc R . .
H33B H 0.4507 -0.1043 0.5437 0.136 Uiso 1 1 calc R . .
H33C H 0.3928 -0.2036 0.5109 0.136 Uiso 1 1 calc R . .

loop_
_atom_site_aniso_label
_atom_site_aniso_U_11
_atom_site_aniso_U_22
_atom_site_aniso_U_33
_atom_site_aniso_U_23
_atom_site_aniso_U_13
_atom_site_aniso_U_12
Pd1 0.0260(4) 0.0229(3) 0.0244(4) -0.0014(3) -0.0038(3) -0.0105(3)
I1 0.0339(4) 0.0295(3) 0.0378(4) -0.0084(3) -0.0031(3) -0.0155(3)
P1 0.0271(12) 0.0153(9) 0.0237(11) -0.0038(8) -0.0020(9) -0.0063(9)
P2 0.0268(12) 0.0259(11) 0.0211(11) -0.0003(9) -0.0018(9) -0.0108(10)
O1 0.070(6) 0.047(4) 0.030(4) 0.006(4) -0.004(4) -0.004(4)
C1 0.075(8) 0.040(6) 0.027(5) 0.002(4) 0.004(5) -0.032(6)
C2 0.124(12) 0.038(6) 0.017(5) -0.008(4) 0.011(6) -0.029(7)
C3 0.057(7) 0.039(5) 0.033(5) -0.003(4) 0.018(5) -0.024(5)
C4 0.045(6) 0.021(4) 0.039(6) -0.004(4) 0.004(5) -0.009(4)
C5 0.046(6) 0.029(5) 0.029(5) -0.004(4) 0.012(4) -0.019(5)
C6 0.029(5) 0.034(5) 0.020(4) 0.002(4) 0.004(4) -0.018(4)
C7 0.036(6) 0.040(5) 0.035(5) -0.006(4) 0.000(4) -0.013(5)
C8 0.023(5) 0.046(6) 0.047(6) 0.003(5) 0.007(4) -0.009(5)
C9 0.036(6) 0.048(6) 0.040(6) -0.007(5) 0.015(5) -0.020(5)
C10 0.027(5) 0.051(6) 0.029(5) 0.001(4) 0.002(4) -0.022(5)
C11 0.030(5) 0.036(5) 0.027(5) -0.001(4) -0.003(4) -0.013(4)
C12 0.028(5) 0.018(4) 0.032(5) -0.002(3) -0.001(4) -0.012(4)
C13 0.026(5) 0.033(4) 0.020(4) -0.012(4) -0.007(3) -0.011(4)
C14 0.026(5) 0.021(4) 0.027(4) -0.005(3) -0.007(4) -0.014(4)
C15 0.038(6) 0.032(5) 0.031(5) -0.003(4) -0.007(4) -0.011(5)
C16 0.047(6) 0.071(7) 0.027(5) 0.010(5) -0.001(5) -0.047(6)
C17 0.051(7) 0.054(6) 0.020(5) 0.003(4) -0.008(4) -0.032(6)
C18 0.050(6) 0.029(5) 0.027(5) 0.002(4) -0.018(5) -0.004(5)
C19 0.027(5) 0.030(4) 0.030(5) -0.012(4) 0.002(4) -0.010(4)
C20 0.043(6) 0.025(4) 0.020(4) 0.000(3) -0.013(4) -0.016(4)
C21 0.044(6) 0.034(5) 0.043(6) -0.022(4) 0.000(5) -0.012(5)
C22 0.036(6) 0.021(4) 0.052(6) -0.018(4) 0.000(5) 0.004(4)
C23 0.046(6) 0.033(5) 0.025(5) -0.005(4) 0.001(4) -0.013(5)
C24 0.034(6) 0.073(7) 0.038(6) -0.008(5) 0.000(5) -0.029(6)
C25 0.036(6) 0.037(5) 0.035(6) -0.002(4) 0.002(5) -0.009(5)
C26 0.034(5) 0.022(4) 0.018(4) 0.008(3) -0.001(4) -0.011(4)
C27 0.070(9) 0.012(4) 0.072(8) -0.010(5) -0.011(7) -0.002(5)
C28 0.043(8) 0.049(7) 0.109(12) -0.010(8) -0.023(8) -0.008(6)
C29 0.079(10) 0.010(4) 0.128(13) -0.007(7) -0.050(10) 0.004(6)
C30 0.031(7) 0.047(7) 0.136(14) -0.034(8) 0.003(8) -0.017(6)
C31 0.022(5) 0.034(5) 0.052(6) -0.004(5) -0.006(5) -0.010(4)
C32 0.055(7) 0.025(5) 0.054(7) -0.012(5) -0.010(6) -0.011(5)
C33 0.164(17) 0.050(8) 0.055(8) -0.003(7) -0.037(10) -0.025(10)

loop_
_geom_bond_atom_site_label_1
_geom_bond_atom_site_label_2
_geom_bond_distance
_geom_bond_site_symmetry_2
_geom_bond_publ_flag
Pd1 C32 2.078(5) . ?
Pd1 P1 2.238(2) . ?
Pd1 P2 2.359(2) . ?
Pd1 I1 2.6668(9) . ?
P1 C12 1.818(5) . ?
P1 C6 1.823(4) . ?
P1 C13 1.839(8) . ?
P2 C26 1.822(5) . ?
P2 C20 1.827(4) . ?
P2 C14 1.862(7) . ?
O1 C27 1.352(10) . ?
O1 C33 1.421(14) . ?
C1 C2 1.3900 . ?
C1 C6 1.3900 . ?
C2 C3 1.3900 . ?
C3 C4 1.3900 . ?
C4 C5 1.3900 . ?
C5 C6 1.3900 . ?
C7 C8 1.3900 . ?
C7 C12 1.3900 . ?
C8 C9 1.3900 . ?
C9 C10 1.3900 . ?
C10 C11 1.3900 . ?
C11 C12 1.3900 . ?
C13 C14 1.532(12) . ?
C15 C16 1.3900 . ?
C15 C20 1.3900 . ?
C16 C17 1.3900 . ?
C17 C18 1.3900 . ?
C18 C19 1.3900 . ?
C19 C20 1.3900 . ?
C21 C22 1.3900 . ?
C21 C26 1.3900 . ?
C22 C23 1.3900 . ?
C23 C24 1.3900 . ?
C24 C25 1.3900 . ?
C25 C26 1.3900 . ?
C27 C28 1.3900 . ?
C27 C32 1.3900 . ?
C28 C29 1.3900 . ?
C29 C30 1.3900 . ?
C30 C31 1.3900 . ?
C31 C32 1.3900 . ?
